data_2312543
loop_
_publ_author_name
'Ma, Yu Heng'
'Yang, Kang'
'Qian, Yan Ling'
'Hong, Wei Pu'
'Zhang, Kai Yue'
'Tao, Zhen Wei'
'Meng, Hui'
'Ma, Wen Jing'

_publ_section_title
;
 Supramolecular interactions in cocrystals of benzoic acid derivatives
 with selective COX-2 inhibitor etoricoxib.
;
_journal_coeditor_code YP3237
_journal_issue 8
_journal_name_full 'Acta crystallographica. Section C, Structural chemistry'
_journal_paper_doi 10.1107/S2053229624006193
_journal_volume 80
_journal_year 2024
_chemical_formula_iupac 'C18 H15 Cl N2 O2 S, C7 H5 N O4'
_chemical_formula_moiety 'C18 H15 Cl N2 O2 S, C7 H5 N O4'
_chemical_formula_sum 'C25 H20 Cl N3 O6 S'
_chemical_formula_weight 525.95
_chemical_name_common
;
Etoricoxib--4-nitrobenzoic acid (1/1)
;
_chemical_name_systematic
'5-Chloro-2-(6-methylpyridin-3-yl)-3-[4-(methylsulfonyl)phenyl]pyridine--4-nitrobenzoic acid (1/1)'
_space_group_crystal_system triclinic
_space_group_IT_number 2
_space_group_name_Hall '-P 1'
_space_group_name_H-M_alt 'P -1'
_atom_sites_solution_hydrogens geom
_atom_sites_solution_primary dual
_audit_creation_method
;
Olex2 1.5
(compiled 2024.02.16 svn.r378c4104 for OlexSys, GUI svn.r6928)
;
_cell_angle_alpha 93.03(3)
_cell_angle_beta 91.61(3)
_cell_angle_gamma 111.17(3)
_cell_formula_units_Z 2
_cell_length_a 7.4890(15)
_cell_length_b 8.3020(17)
_cell_length_c 21.384(4)
_cell_measurement_reflns_used 25
_cell_measurement_temperature 293(2)
_cell_measurement_theta_max 13
_cell_measurement_theta_min 9
_cell_volume 1236.5(5)
_computing_cell_refinement
;
<i>CAD-4 Software</i> (Enraf--Nonius, 1985)
;
_computing_data_collection
;
<i>CAD-4 Software</i> (Enraf--Nonius, 1985)
;
_computing_data_reduction
;
XCAD4 (Harms & Wocadlo, 1995)
;
_computing_molecular_graphics
;
OLEX2 (Dolomanov <i>et al.</i>,  2009) and
ORTEP-3 for Windows (Farrugia, 2012)
;
_computing_publication_material
;
OLEX2 (Dolomanov <i>et al.</i>,  2009) and
PLATON (Spek, 2020)
;
_computing_structure_refinement
;
olex2.refine (Bourhis <i>et al.</i>,  2015) and
SHELXL2018 (Sheldrick, 2015<i>b</i>)
;
_computing_structure_solution
;
SHELXT2018 (Sheldrick, 2015<i>a</i>)
;
_diffrn_ambient_temperature 293(2)
_diffrn_measured_fraction_theta_full 1.000
_diffrn_measured_fraction_theta_max 0.998
_diffrn_measurement_device_type 'Nonius CAD4'
_diffrn_measurement_method \w/2\q
_diffrn_radiation_type MoK\a
_diffrn_radiation_wavelength 0.71073
_diffrn_reflns_av_R_equivalents 0.0199
_diffrn_reflns_av_unetI/netI 0.0396
_diffrn_reflns_limit_h_max 9
_diffrn_reflns_limit_h_min 0
_diffrn_reflns_limit_k_max 9
_diffrn_reflns_limit_k_min -10
_diffrn_reflns_limit_l_max 25
_diffrn_reflns_limit_l_min -25
_diffrn_reflns_number 4893
_diffrn_reflns_theta_full 25.242
_diffrn_reflns_theta_max 25.390
_diffrn_reflns_theta_min 1.910
_diffrn_standards_decay_% 1
_diffrn_standards_interval_count 200
_diffrn_standards_interval_time 2h
_diffrn_standards_number 3
_exptl_absorpt_coefficient_mu 0.285
_exptl_absorpt_correction_T_max 0.9720
_exptl_absorpt_correction_T_min 0.9193
_exptl_absorpt_correction_type psi-scan
_exptl_absorpt_process_details
;
(North <i>et al.</i>,  1968)
;
_exptl_crystal_colour colourless
_exptl_crystal_density_diffrn 1.413
_exptl_crystal_description needle
_exptl_crystal_F_000 544
_exptl_crystal_size_max 0.36
_exptl_crystal_size_mid 0.1
_exptl_crystal_size_min 0.08
_refine_diff_density_max 0.265
_refine_diff_density_min -0.373
_refine_ls_extinction_method none
_refine_ls_goodness_of_fit_ref 1.040
_refine_ls_hydrogen_treatment constr
_refine_ls_matrix_type full
_refine_ls_number_parameters 328
_refine_ls_number_reflns 4518
_refine_ls_number_restraints 0
_refine_ls_restrained_S_all 1.040
_refine_ls_R_factor_all 0.0865
_refine_ls_R_factor_gt 0.0577
_refine_ls_shift/su_max 0.000
_refine_ls_shift/su_mean 0.000
_refine_ls_structure_factor_coef Fsqd
_refine_ls_weighting_details 'w=1/[\s^2^(Fo^2^)+(0.0798P)^2^+0.5419P] where P=(Fo^2^+2Fc^2^)/3'
_refine_ls_weighting_scheme calc
_refine_ls_wR_factor_gt 0.1381
_refine_ls_wR_factor_ref 0.1580
_reflns_number_gt 3212
_reflns_number_total 4518
_reflns_threshold_expression 'I > 2\s(I)'
_cod_data_source_file yp3237sup1.cif
_cod_data_source_block etr-pnb
_cod_database_code 2312543
_shelx_space_group_comment
;
The symmetry employed for this shelxl refinement is uniquely defined
by the following loop, which should always be used as a source of
symmetry information in preference to the above space-group names.
They are only intended as comments.
;
_shelx_estimated_absorpt_t_min 0.427
_shelx_estimated_absorpt_t_max 0.978

loop_
_space_group_symop_operation_xyz
'x, y, z'
'-x, -y, -z'

loop_
_atom_site_type_symbol
_atom_site_label
_atom_site_fract_x
_atom_site_fract_y
_atom_site_fract_z
_atom_site_U_iso_or_equiv
_atom_site_adp_type
_atom_site_calc_flag
_atom_site_occupancy
_atom_site_disorder_assembly
_atom_site_disorder_group
S S1 0.84792(11) 0.35666(9) 0.09457(4) 0.0460(2) Uani d 1 . .
Cl Cl1 0.14061(14) 1.07681(12) 0.06711(4) 0.0640(3) Uani d 1 . .
O O2 0.7985(4) 0.2309(3) 0.14008(13) 0.0667(7) Uani d 1 . .
O O1 0.8129(4) 0.2986(3) 0.02949(12) 0.0695(7) Uani d 1 . .
N N1 0.3878(4) 1.0575(3) 0.23088(12) 0.0471(6) Uani d 1 . .
N N2 0.6676(4) 0.8806(4) 0.37348(12) 0.0561(7) Uani d 1 . .
C C12 0.4868(4) 0.9552(4) 0.21632(13) 0.0384(7) Uani d 1 . .
O O3 0.4310(4) 0.7719(5) 0.46640(13) 0.0890(10) Uani d 1 . .
H H3A 0.520030 0.802104 0.442875 0.133 Uiso calc 1 . .
C C4 0.5659(4) 0.7456(4) 0.14127(13) 0.0378(6) Uani d 1 . .
C C9 0.3688(4) 0.9149(4) 0.10970(14) 0.0417(7) Uani d 1 . .
H H9 0.362521 0.868856 0.068731 0.050 Uiso calc 1 . .
C C8 0.4746(4) 0.8742(4) 0.15637(13) 0.0385(7) Uani d 1 . .
O O4 0.6423(4) 0.7157(5) 0.52756(15) 0.0977(11) Uani d 1 . .
C C13 0.6184(4) 0.9410(4) 0.26716(14) 0.0414(7) Uani d 1 . .
C C10 0.2733(4) 1.0240(4) 0.12479(15) 0.0428(7) Uani d 1 . .
C C6 0.6307(4) 0.4912(4) 0.16525(14) 0.0421(7) Uani d 1 . .
H H6 0.619751 0.402610 0.191480 0.051 Uiso calc 1 . .
C C1 0.7312(4) 0.5045(4) 0.11089(14) 0.0416(7) Uani d 1 . .
C C5 0.5477(4) 0.6110(4) 0.17977(14) 0.0411(7) Uani d 1 . .
H H5 0.478626 0.601896 0.215731 0.049 Uiso calc 1 . .
C C11 0.2821(4) 1.0898(4) 0.18611(15) 0.0465(8) Uani d 1 . .
H H11 0.211616 1.158857 0.196183 0.056 Uiso calc 1 . .
C C17 0.8096(4) 0.9697(4) 0.25774(15) 0.0506(8) Uani d 1 . .
H H17 0.858868 0.999414 0.218755 0.061 Uiso calc 1 . .
C C14 0.5580(5) 0.9002(4) 0.32673(15) 0.0509(8) Uani d 1 . .
H H14 0.431732 0.885342 0.334677 0.061 Uiso calc 1 . .
N N3 -0.0899(6) 0.5132(5) 0.69685(17) 0.0816(10) Uani d 1 . .
C C2 0.7491(5) 0.6353(4) 0.07218(16) 0.0558(9) Uani d 1 . .
H H2 0.816541 0.642902 0.035911 0.067 Uiso calc 1 . .
C C3 0.6668(5) 0.7557(4) 0.08718(15) 0.0510(8) Uani d 1 . .
H H3 0.678967 0.844300 0.060855 0.061 Uiso calc 1 . .
C C7 1.0917(5) 0.4851(4) 0.10655(17) 0.0560(9) Uani d 1 . .
H H7A 1.115330 0.538391 0.148418 0.084 Uiso calc 1 . .
H H7B 1.125870 0.573141 0.077017 0.084 Uiso calc 1 . .
H H7C 1.167265 0.413990 0.100761 0.084 Uiso calc 1 . .
C C16 0.9264(5) 0.9544(5) 0.30591(15) 0.0543(9) Uani d 1 . .
H H16 1.055057 0.975342 0.299770 0.065 Uiso calc 1 . .
C C15 0.8527(5) 0.9079(5) 0.36326(15) 0.0542(8) Uani d 1 . .
C C23 0.0587(5) 0.5695(5) 0.65012(17) 0.0598(9) Uani d 1 . .
C C20 0.3313(5) 0.6675(5) 0.56405(16) 0.0572(9) Uani d 1 . .
O O6 -0.0718(6) 0.4182(6) 0.73611(18) 0.1230(14) Uani d 1 . .
O O5 -0.2235(6) 0.5608(6) 0.6942(2) 0.1325(16) Uani d 1 . .
C C22 0.0161(6) 0.6334(6) 0.59694(19) 0.0724(11) Uani d 1 . .
H H22 -0.102393 0.643520 0.589932 0.087 Uiso calc 1 . .
C C19 0.4864(6) 0.7211(6) 0.51759(18) 0.0668(10) Uani d 1 . .
C C21 0.1562(6) 0.6827(6) 0.55364(19) 0.0733(11) Uani d 1 . .
H H21 0.131596 0.727085 0.516712 0.088 Uiso calc 1 . .
C C18 0.9747(6) 0.8849(6) 0.41709(18) 0.0776(12) Uani d 1 . .
H H18A 1.051335 0.996260 0.436688 0.116 Uiso calc 1 . .
H H18B 1.056925 0.827720 0.401533 0.116 Uiso calc 1 . .
H H18C 0.893310 0.816257 0.447215 0.116 Uiso calc 1 . .
C C25 0.3677(6) 0.6009(6) 0.61798(18) 0.0773(12) Uani d 1 . .
H H25 0.486119 0.590826 0.625341 0.093 Uiso calc 1 . .
C C24 0.2296(6) 0.5486(6) 0.66136(19) 0.0807(13) Uani d 1 . .
H H24 0.251841 0.500153 0.697601 0.097 Uiso calc 1 . .

loop_
_atom_site_aniso_label
_atom_site_aniso_U_11
_atom_site_aniso_U_22
_atom_site_aniso_U_33
_atom_site_aniso_U_12
_atom_site_aniso_U_13
_atom_site_aniso_U_23
S1 0.0463(5) 0.0315(4) 0.0590(5) 0.0131(3) 0.0042(4) 0.0001(3)
Cl1 0.0725(6) 0.0638(6) 0.0671(6) 0.0394(5) -0.0098(5) 0.0057(4)
O2 0.0634(16) 0.0456(13) 0.099(2) 0.0240(12) 0.0260(14) 0.0275(13)
O1 0.0810(18) 0.0636(15) 0.0654(16) 0.0332(14) -0.0119(13) -0.0249(13)
N1 0.0455(15) 0.0513(15) 0.0454(15) 0.0187(13) 0.0107(12) 0.0002(12)
N2 0.0552(18) 0.073(2) 0.0379(15) 0.0202(15) 0.0042(13) 0.0035(13)
C12 0.0328(15) 0.0407(16) 0.0381(16) 0.0083(13) 0.0090(12) 0.0049(13)
O3 0.082(2) 0.140(3) 0.0570(18) 0.050(2) 0.0214(15) 0.0336(18)
C4 0.0341(15) 0.0368(15) 0.0416(16) 0.0119(12) 0.0022(12) 0.0010(12)
C9 0.0428(17) 0.0344(15) 0.0439(17) 0.0094(13) 0.0012(13) 0.0022(13)
C8 0.0357(15) 0.0355(15) 0.0414(17) 0.0091(12) 0.0076(12) 0.0034(12)
O4 0.067(2) 0.154(3) 0.079(2) 0.045(2) 0.0150(16) 0.037(2)
C13 0.0392(17) 0.0435(16) 0.0389(16) 0.0122(13) 0.0051(13) -0.0002(13)
C10 0.0394(16) 0.0376(16) 0.0496(18) 0.0114(13) 0.0028(14) 0.0051(13)
C6 0.0411(16) 0.0353(15) 0.0474(18) 0.0101(13) 0.0014(14) 0.0084(13)
C1 0.0445(17) 0.0350(15) 0.0463(17) 0.0156(13) 0.0040(14) 0.0011(13)
C5 0.0374(16) 0.0425(16) 0.0415(17) 0.0113(13) 0.0062(13) 0.0065(13)
C11 0.0403(17) 0.0438(17) 0.058(2) 0.0178(14) 0.0109(15) 0.0032(15)
C17 0.0445(18) 0.065(2) 0.0382(17) 0.0143(16) 0.0062(14) 0.0057(15)
C14 0.0442(18) 0.065(2) 0.0427(18) 0.0182(16) 0.0082(15) 0.0023(15)
N3 0.085(3) 0.094(3) 0.059(2) 0.023(2) 0.023(2) 0.0100(19)
C2 0.076(2) 0.056(2) 0.0474(19) 0.0354(18) 0.0229(17) 0.0117(16)
C3 0.073(2) 0.0471(18) 0.0445(18) 0.0331(17) 0.0195(16) 0.0162(14)
C7 0.0484(19) 0.0470(19) 0.069(2) 0.0137(16) 0.0039(17) 0.0002(16)
C16 0.0419(18) 0.072(2) 0.0447(19) 0.0156(17) 0.0046(15) 0.0004(16)
C15 0.052(2) 0.065(2) 0.0423(19) 0.0197(17) -0.0034(15) -0.0045(16)
C23 0.059(2) 0.065(2) 0.050(2) 0.0155(18) 0.0138(17) -0.0007(17)
C20 0.053(2) 0.064(2) 0.051(2) 0.0171(17) 0.0066(16) 0.0017(17)
O6 0.136(3) 0.157(4) 0.087(2) 0.057(3) 0.048(2) 0.050(3)
O5 0.110(3) 0.188(4) 0.133(3) 0.083(3) 0.066(3) 0.055(3)
C22 0.072(3) 0.092(3) 0.068(3) 0.045(2) 0.018(2) 0.020(2)
C19 0.059(2) 0.088(3) 0.053(2) 0.026(2) 0.0029(18) 0.006(2)
C21 0.080(3) 0.095(3) 0.056(2) 0.042(2) 0.013(2) 0.025(2)
C18 0.073(3) 0.109(3) 0.053(2) 0.037(3) -0.010(2) 0.003(2)
C25 0.060(2) 0.122(4) 0.054(2) 0.036(2) 0.0021(19) 0.018(2)
C24 0.079(3) 0.117(4) 0.047(2) 0.034(3) 0.005(2) 0.017(2)

loop_
_atom_type_symbol
_atom_type_description
_atom_type_scat_dispersion_real
_atom_type_scat_dispersion_imag
_atom_type_scat_source
C C 0.0033 0.0016 'International Tables Vol C Tables 4.2.6.8 and 6.1.1.4'
H H 0.0000 0.0000 'International Tables Vol C Tables 4.2.6.8 and 6.1.1.4'
Cl Cl 0.1484 0.1585 'International Tables Vol C Tables 4.2.6.8 and 6.1.1.4'
N N 0.0061 0.0033 'International Tables Vol C Tables 4.2.6.8 and 6.1.1.4'
O O 0.0106 0.0060 'International Tables Vol C Tables 4.2.6.8 and 6.1.1.4'
S S 0.1246 0.1234 'International Tables Vol C Tables 4.2.6.8 and 6.1.1.4'

loop_
_geom_angle_atom_site_label_1
_geom_angle_atom_site_label_2
_geom_angle_atom_site_label_3
_geom_angle_site_symmetry_1
_geom_angle_site_symmetry_3
_geom_angle
_geom_angle_publ_flag
O2 S1 O1 . . 118.61(17) ?
O2 S1 C1 . . 108.51(15) ?
O2 S1 C7 . . 108.62(17) ?
O1 S1 C1 . . 108.75(15) ?
O1 S1 C7 . . 107.90(18) ?
C7 S1 C1 . . 103.38(15) ?
C11 N1 C12 . . 118.8(3) ?
C14 N2 C15 . . 118.3(3) ?
N1 C12 C8 . . 122.5(3) ?
N1 C12 C13 . . 115.5(3) ?
C8 C12 C13 . . 121.9(3) ?
C19 O3 H3A . . 109.5 ?
C5 C4 C8 . . 121.0(3) ?
C3 C4 C8 . . 120.1(3) ?
C3 C4 C5 . . 118.9(3) ?
C8 C9 H9 . . 120.5 ?
C10 C9 H9 . . 120.5 ?
C10 C9 C8 . . 119.1(3) ?
C12 C8 C4 . . 123.2(3) ?
C9 C8 C12 . . 117.6(3) ?
C9 C8 C4 . . 119.2(3) ?
C17 C13 C12 . . 121.9(3) ?
C14 C13 C12 . . 122.0(3) ?
C14 C13 C17 . . 116.2(3) ?
C9 C10 Cl1 . . 119.8(2) ?
C9 C10 C11 . . 119.8(3) ?
C11 C10 Cl1 . . 120.4(2) ?
C1 C6 H6 . . 120.4 ?
C5 C6 H6 . . 120.4 ?
C5 C6 C1 . . 119.1(3) ?
C6 C1 S1 . . 118.9(2) ?
C2 C1 S1 . . 120.2(2) ?
C2 C1 C6 . . 120.8(3) ?
C4 C5 H5 . . 119.6 ?
C6 C5 C4 . . 120.8(3) ?
C6 C5 H5 . . 119.6 ?
N1 C11 C10 . . 122.0(3) ?
N1 C11 H11 . . 119.0 ?
C10 C11 H11 . . 119.0 ?
C13 C17 H17 . . 120.0 ?
C16 C17 C13 . . 120.1(3) ?
C16 C17 H17 . . 120.0 ?
N2 C14 C13 . . 124.6(3) ?
N2 C14 H14 . . 117.7 ?
C13 C14 H14 . . 117.7 ?
O6 N3 C23 . . 118.0(4) ?
O5 N3 C23 . . 119.1(4) ?
O5 N3 O6 . . 122.9(4) ?
C1 C2 H2 . . 120.1 ?
C1 C2 C3 . . 119.8(3) ?
C3 C2 H2 . . 120.1 ?
C4 C3 H3 . . 119.7 ?
C2 C3 C4 . . 120.6(3) ?
C2 C3 H3 . . 119.7 ?
S1 C7 H7A . . 109.5 ?
S1 C7 H7B . . 109.5 ?
S1 C7 H7C . . 109.5 ?
H7A C7 H7B . . 109.5 ?
H7A C7 H7C . . 109.5 ?
H7B C7 H7C . . 109.5 ?
C17 C16 H16 . . 120.0 ?
C17 C16 C15 . . 119.9(3) ?
C15 C16 H16 . . 120.0 ?
N2 C15 C16 . . 120.9(3) ?
N2 C15 C18 . . 117.4(3) ?
C16 C15 C18 . . 121.7(3) ?
C22 C23 N3 . . 118.3(4) ?
C22 C23 C24 . . 123.0(4) ?
C24 C23 N3 . . 118.6(4) ?
C21 C20 C19 . . 122.2(3) ?
C25 C20 C19 . . 118.2(3) ?
C25 C20 C21 . . 119.6(3) ?
C23 C22 H22 . . 121.4 ?
C23 C22 C21 . . 117.2(4) ?
C21 C22 H22 . . 121.4 ?
O3 C19 C20 . . 112.6(3) ?
O4 C19 O3 . . 124.8(4) ?
O4 C19 C20 . . 122.6(4) ?
C20 C21 C22 . . 121.3(4) ?
C20 C21 H21 . . 119.3 ?
C22 C21 H21 . . 119.3 ?
C15 C18 H18A . . 109.5 ?
C15 C18 H18B . . 109.5 ?
C15 C18 H18C . . 109.5 ?
H18A C18 H18B . . 109.5 ?
H18A C18 H18C . . 109.5 ?
H18B C18 H18C . . 109.5 ?
C20 C25 H25 . . 119.9 ?
C20 C25 C24 . . 120.1(4) ?
C24 C25 H25 . . 119.9 ?
C23 C24 C25 . . 118.7(4) ?
C23 C24 H24 . . 120.7 ?
C25 C24 H24 . . 120.7 ?

loop_
_geom_bond_atom_site_label_1
_geom_bond_atom_site_label_2
_geom_bond_site_symmetry_2
_geom_bond_distance
_geom_bond_publ_flag
S1 O2 . 1.422(2) ?
S1 O1 . 1.434(3) ?
S1 C1 . 1.772(3) ?
S1 C7 . 1.753(3) ?
Cl1 C10 . 1.733(3) ?
N1 C12 . 1.344(4) ?
N1 C11 . 1.324(4) ?
N2 C14 . 1.329(4) ?
N2 C15 . 1.348(4) ?
C12 C8 . 1.401(4) ?
C12 C13 . 1.485(4) ?
O3 H3A . 0.8200 ?
O3 C19 . 1.303(4) ?
C4 C8 . 1.488(4) ?
C4 C5 . 1.392(4) ?
C4 C3 . 1.389(4) ?
C9 H9 . 0.9300 ?
C9 C8 . 1.387(4) ?
C9 C10 . 1.374(4) ?
O4 C19 . 1.198(5) ?
C13 C17 . 1.387(4) ?
C13 C14 . 1.382(4) ?
C10 C11 . 1.384(4) ?
C6 H6 . 0.9300 ?
C6 C1 . 1.390(4) ?
C6 C5 . 1.377(4) ?
C1 C2 . 1.371(4) ?
C5 H5 . 0.9300 ?
C11 H11 . 0.9300 ?
C17 H17 . 0.9300 ?
C17 C16 . 1.373(4) ?
C14 H14 . 0.9300 ?
N3 C23 . 1.480(5) ?
N3 O6 . 1.219(5) ?
N3 O5 . 1.202(5) ?
C2 H2 . 0.9300 ?
C2 C3 . 1.380(4) ?
C3 H3 . 0.9300 ?
C7 H7A . 0.9600 ?
C7 H7B . 0.9600 ?
C7 H7C . 0.9600 ?
C16 H16 . 0.9300 ?
C16 C15 . 1.375(5) ?
C15 C18 . 1.512(5) ?
C23 C22 . 1.357(5) ?
C23 C24 . 1.368(6) ?
C20 C19 . 1.507(5) ?
C20 C21 . 1.375(5) ?
C20 C25 . 1.367(5) ?
C22 H22 . 0.9300 ?
C22 C21 . 1.382(5) ?
C21 H21 . 0.9300 ?
C18 H18A . 0.9600 ?
C18 H18B . 0.9600 ?
C18 H18C . 0.9600 ?
C25 H25 . 0.9300 ?
C25 C24 . 1.375(6) ?
C24 H24 . 0.9300 ?

loop_
_geom_torsion_atom_site_label_1
_geom_torsion_atom_site_label_2
_geom_torsion_atom_site_label_3
_geom_torsion_atom_site_label_4
_geom_torsion_site_symmetry_1
_geom_torsion_site_symmetry_2
_geom_torsion_site_symmetry_3
_geom_torsion_site_symmetry_4
_geom_torsion
_geom_torsion_publ_flag
S1 C1 C2 C3 . . . . -176.3(3) ?
Cl1 C10 C11 N1 . . . . -177.4(2) ?
O2 S1 C1 C6 . . . . 6.2(3) ?
O2 S1 C1 C2 . . . . -177.4(3) ?
O1 S1 C1 C6 . . . . 136.5(3) ?
O1 S1 C1 C2 . . . . -47.1(3) ?
N1 C12 C8 C4 . . . . -173.0(3) ?
N1 C12 C8 C9 . . . . 5.7(4) ?
N1 C12 C13 C17 . . . . -128.3(3) ?
N1 C12 C13 C14 . . . . 51.1(4) ?
C12 N1 C11 C10 . . . . -1.1(4) ?
C12 C13 C17 C16 . . . . -179.6(3) ?
C12 C13 C14 N2 . . . . 177.9(3) ?
C9 C10 C11 N1 . . . . 3.2(5) ?
C8 C12 C13 C17 . . . . 48.6(4) ?
C8 C12 C13 C14 . . . . -132.1(3) ?
C8 C4 C5 C6 . . . . 179.3(3) ?
C8 C4 C3 C2 . . . . -178.9(3) ?
C8 C9 C10 Cl1 . . . . 179.9(2) ?
C8 C9 C10 C11 . . . . -0.8(4) ?
C13 C12 C8 C4 . . . . 10.3(4) ?
C13 C12 C8 C9 . . . . -171.0(3) ?
C13 C17 C16 C15 . . . . 1.0(5) ?
C10 C9 C8 C12 . . . . -3.4(4) ?
C10 C9 C8 C4 . . . . 175.3(3) ?
C6 C1 C2 C3 . . . . 0.0(5) ?
C1 C6 C5 C4 . . . . -1.0(4) ?
C1 C2 C3 C4 . . . . 0.1(5) ?
C5 C4 C8 C12 . . . . 46.6(4) ?
C5 C4 C8 C9 . . . . -132.1(3) ?
C5 C4 C3 C2 . . . . -0.6(5) ?
C5 C6 C1 S1 . . . . 176.8(2) ?
C5 C6 C1 C2 . . . . 0.4(5) ?
C11 N1 C12 C8 . . . . -3.4(4) ?
C11 N1 C12 C13 . . . . 173.4(3) ?
C17 C13 C14 N2 . . . . -2.7(5) ?
C17 C16 C15 N2 . . . . -1.4(5) ?
C17 C16 C15 C18 . . . . 178.4(4) ?
C14 N2 C15 C16 . . . . -0.2(5) ?
C14 N2 C15 C18 . . . . 180.0(3) ?
C14 C13 C17 C16 . . . . 1.0(5) ?
N3 C23 C22 C21 . . . . -179.1(4) ?
N3 C23 C24 C25 . . . . -180.0(4) ?
C3 C4 C8 C12 . . . . -135.2(3) ?
C3 C4 C8 C9 . . . . 46.2(4) ?
C3 C4 C5 C6 . . . . 1.1(4) ?
C7 S1 C1 C6 . . . . -109.0(3) ?
C7 S1 C1 C2 . . . . 67.4(3) ?
C15 N2 C14 C13 . . . . 2.4(5) ?
C23 C22 C21 C20 . . . . 0.0(7) ?
C20 C25 C24 C23 . . . . -1.8(7) ?
O6 N3 C23 C22 . . . . 162.1(4) ?
O6 N3 C23 C24 . . . . -15.5(6) ?
O5 N3 C23 C22 . . . . -17.0(6) ?
O5 N3 C23 C24 . . . . 165.4(5) ?
C22 C23 C24 C25 . . . . 2.6(7) ?
C19 C20 C21 C22 . . . . -179.8(4) ?
C19 C20 C25 C24 . . . . -179.3(4) ?
C21 C20 C19 O3 . . . . -3.8(6) ?
C21 C20 C19 O4 . . . . 176.5(5) ?
C21 C20 C25 C24 . . . . 0.3(7) ?
C25 C20 C19 O3 . . . . 175.8(4) ?
C25 C20 C19 O4 . . . . -3.9(6) ?
C25 C20 C21 C22 . . . . 0.6(7) ?
C24 C23 C22 C21 . . . . -1.7(7) ?

_cod_database_fobs_code 2312543
